data_4114788
loop_
_publ_author_name
'Gema Rodr\'iguez'
'Martin Albrecht'
'Jeroen Schoenmaker'
'Alan Ford'
'Martin Lutz'
'Anthony L. Spek'
'Gerard van Koten'

_publ_contact_author_address
; Bijvoet Center for Biomolecular Research
  Dep. Crystal and Structural Chemistry
  Utrecht University
  Padualaan 8
  3584 CH Utrecht
  The Netherlands
;
_publ_contact_author_email m.lutz@chem.uu.nl
_publ_contact_author_fax '[+31] 30 2533940'
_publ_contact_author_name 'Martin Lutz'
_publ_contact_author_phone '[+31] 30 2533902'
_publ_section_title
;
 Bifunctional Pincer-type Organometallics as Substrates for Organic
 Transformations and as Novel Building Blocks for Polymetallic Materials
;
_journal_name_full 'Journal of the American Chemical Society'
_journal_page_first 5127
_journal_page_last 5138
_journal_paper_doi 10.1021/ja0177657
_journal_volume 124
_journal_year 2002
_chemical_formula_moiety 'C48 H48 I2 N2 P2 Pt2, C6 H6'
_chemical_formula_sum 'C54 H54 I2 N2 P2 Pt2'
_chemical_formula_weight 1436.91
_chemical_name_systematic
; 
 ? 
;
_space_group_IT_number 62
_symmetry_cell_setting orthorhombic
_symmetry_space_group_name_Hall '-P 2ac 2n'
_symmetry_space_group_name_H-M 'P n m a'
_atom_sites_solution_hydrogens geom
_atom_sites_solution_primary direct
_atom_sites_solution_secondary difmap
_audit_creation_method SHELXL-97
_cell_angle_alpha 90.00
_cell_angle_beta 90.00
_cell_angle_gamma 90.00
_cell_formula_units_Z 4
_cell_length_a 23.794(3)
_cell_length_b 16.816(3)
_cell_length_c 12.502(3)
_cell_measurement_temperature 150(2)
_cell_volume 5002.3(16)
_computing_cell_refinement EVALCCD
_computing_data_collection 'Nonius COLLECT'
_computing_data_reduction EVALCCD
_computing_structure_refinement 'SHELXL-97 (Sheldrick, 1997)'
_computing_structure_solution 'DIRDIF-97 (Beurskens et al., 1997)'
_diffrn_ambient_temperature 150(2)
_diffrn_measured_fraction_theta_full 1.000
_diffrn_measured_fraction_theta_max 1.000
_diffrn_measurement_device_type 'Nonius KappaCCD'
_diffrn_radiation_monochromator graphite
_diffrn_radiation_source 'rotating anode'
_diffrn_radiation_type MoK\a
_diffrn_radiation_wavelength 0.71073
_diffrn_reflns_av_R_equivalents 0.0660
_diffrn_reflns_av_sigmaI/netI 0.0263
_diffrn_reflns_limit_h_max 30
_diffrn_reflns_limit_h_min -30
_diffrn_reflns_limit_k_max 21
_diffrn_reflns_limit_k_min -21
_diffrn_reflns_limit_l_max 16
_diffrn_reflns_limit_l_min -16
_diffrn_reflns_number 67537
_diffrn_reflns_theta_full 27.50
_diffrn_reflns_theta_max 27.50
_diffrn_reflns_theta_min 1.71
_exptl_absorpt_coefficient_mu 6.923
_exptl_absorpt_correction_T_max 0.57
_exptl_absorpt_correction_T_min 0.20
_exptl_absorpt_correction_type analytical
_exptl_crystal_colour yellowish
_exptl_crystal_density_diffrn 1.908
_exptl_crystal_description plate
_exptl_crystal_F_000 2736
_exptl_crystal_size_max 0.36
_exptl_crystal_size_mid 0.30
_exptl_crystal_size_min 0.12
_refine_diff_density_max 1.046
_refine_diff_density_min -1.203
_refine_diff_density_rms 0.146
_refine_ls_extinction_method none
_refine_ls_goodness_of_fit_ref 1.063
_refine_ls_hydrogen_treatment constr
_refine_ls_matrix_type full
_refine_ls_number_parameters 325
_refine_ls_number_reflns 5943
_refine_ls_number_restraints 24
_refine_ls_restrained_S_all 1.064
_refine_ls_R_factor_all 0.0419
_refine_ls_R_factor_gt 0.0260
_refine_ls_shift/su_max 0.003
_refine_ls_shift/su_mean 0.000
_refine_ls_structure_factor_coef Fsqd
_refine_ls_weighting_details 'calc w=1/[\s^2^(Fo^2^)+(0.0203P)^2^+16.5588P] where P=(Fo^2^+2Fc^2^)/3'
_refine_ls_weighting_scheme calc
_refine_ls_wR_factor_gt 0.0527
_refine_ls_wR_factor_ref 0.0596
_reflns_number_gt 4859
_reflns_number_total 5943
_reflns_threshold_expression I>2\s(I)
_cod_data_source_file ja0177657_s2_5.cif
_cod_data_source_block s2446a
_cod_depositor_comments
;
The following automatic conversions were performed:

'_refine_ls_hydrogen_treatment' value 'constrained' was replaced with
the value 'constr' as specified in the replacement file
'src/cod-tools/trunk/data/replacement-values/replacement_values.lst'.

Automatic conversion script
Id: cif_fix_values 5376 2017-05-30 11:51:03Z andrius 
;
_cod_database_code 4114788

loop_
_symmetry_equiv_pos_as_xyz
'x, y, z'
'-x+1/2, -y, z+1/2'
'x+1/2, -y+1/2, -z+1/2'
'-x, y+1/2, -z'
'-x, -y, -z'
'x-1/2, y, -z-1/2'
'-x-1/2, y-1/2, z-1/2'
'x, -y-1/2, z'

loop_
_atom_site_label
_atom_site_type_symbol
_atom_site_fract_x
_atom_site_fract_y
_atom_site_fract_z
_atom_site_U_iso_or_equiv
_atom_site_adp_type
_atom_site_occupancy
_atom_site_symmetry_multiplicity
_atom_site_calc_flag
_atom_site_refinement_flags
Pt1 Pt 0.094759(8) 0.2500 -0.093783(16) 0.01876(6) Uani 1 2 d S
Pt2 Pt 0.358903(8) 0.2500 0.099342(17) 0.01861(6) Uani 1 2 d S
I1 I -0.011763(18) 0.2500 -0.17652(4) 0.03964(11) Uani 1 2 d S
I2 I 0.471986(16) 0.2500 0.12504(3) 0.02981(9) Uani 1 2 d S
P1 P 0.35613(4) 0.11384(6) 0.11609(8) 0.0206(2) Uani 1 1 d .
N1 N 0.1401(2) 0.2500 -0.2369(4) 0.0250(10) Uani 1 2 d SD
N2 N 0.07357(18) 0.2500 0.0678(4) 0.0202(10) Uani 1 2 d SD
C1 C 0.1695(2) 0.2500 -0.0347(4) 0.0197(11) Uani 1 2 d S
C2 C 0.2151(3) 0.2500 -0.1028(5) 0.059(3) Uani 1 2 d S
C3 C 0.2693(3) 0.2500 -0.0610(5) 0.051(2) Uani 1 2 d S
H3 H 0.3006 0.2500 -0.1082 0.062 Uiso 1 2 calc SR
C4 C 0.2783(2) 0.2500 0.0485(4) 0.0214(11) Uani 1 2 d S
C5 C 0.2319(2) 0.2500 0.1161(4) 0.0226(12) Uani 1 2 d S
H5 H 0.2373 0.2500 0.1914 0.027 Uiso 1 2 calc SR
C6 C 0.1778(2) 0.2500 0.0744(4) 0.0248(12) Uani 1 2 d S
C7 C 0.1241(3) 0.2768(4) 0.1330(6) 0.0243(18) Uani 0.50 1 d PD
H7A H 0.1228 0.2529 0.2053 0.029 Uiso 1 2 calc SR
H7B H 0.1239 0.3354 0.1407 0.029 Uiso 0.50 1 calc PR
C8A C 0.0574(4) 0.3301(4) 0.1015(7) 0.032(2) Uani 0.50 1 d PD
H8A1 H 0.0789 0.3693 0.0604 0.048 Uiso 0.50 1 calc PR
H8A2 H 0.0655 0.3366 0.1779 0.048 Uiso 0.50 1 calc PR
H8A3 H 0.0172 0.3379 0.0887 0.048 Uiso 0.50 1 calc PR
C8B C 0.0272(3) 0.3073(6) 0.0927(8) 0.035(2) Uani 0.50 1 d PD
H8B1 H 0.0385 0.3610 0.0710 0.052 Uiso 0.50 1 calc PR
H8B2 H 0.0196 0.3066 0.1697 0.052 Uiso 0.50 1 calc PR
H8B3 H -0.0068 0.2918 0.0536 0.052 Uiso 0.50 1 calc PR
C9 C 0.1971(3) 0.2133(4) -0.2157(6) 0.0287(18) Uani 0.50 1 d PD
H9A H 0.2243 0.2280 -0.2723 0.034 Uiso 0.50 1 calc PR
H9B H 0.1944 0.1546 -0.2118 0.034 Uiso 0.50 1 calc PR
C10A C 0.1492(4) 0.1646(4) -0.2640(7) 0.041(2) Uani 0.50 1 d PD
H10A H 0.1734 0.1401 -0.2097 0.062 Uiso 0.50 1 calc PR
H10B H 0.1673 0.1605 -0.3342 0.062 Uiso 0.50 1 calc PR
H10C H 0.1130 0.1370 -0.2657 0.062 Uiso 0.50 1 calc PR
C10B C 0.1146(3) 0.2109(6) -0.3307(6) 0.043(3) Uani 0.50 1 d PD
H10D H 0.1169 0.1530 -0.3221 0.065 Uiso 0.50 1 calc PR
H10E H 0.1348 0.2268 -0.3955 0.065 Uiso 0.50 1 calc PR
H10F H 0.0751 0.2268 -0.3366 0.065 Uiso 0.50 1 calc PR
C11 C 0.38980(16) 0.0836(2) 0.2413(3) 0.0226(8) Uani 1 1 d .
C12 C 0.38120(17) 0.1311(2) 0.3305(3) 0.0264(9) Uani 1 1 d .
H12 H 0.3602 0.1788 0.3240 0.032 Uiso 1 1 calc R
C13 C 0.40317(18) 0.1093(3) 0.4293(3) 0.0307(10) Uani 1 1 d .
H13 H 0.3974 0.1423 0.4899 0.037 Uiso 1 1 calc R
C14 C 0.43326(17) 0.0399(3) 0.4390(3) 0.0311(10) Uani 1 1 d .
H14 H 0.4478 0.0246 0.5067 0.037 Uiso 1 1 calc R
C15 C 0.44239(18) -0.0072(3) 0.3509(4) 0.0364(11) Uani 1 1 d .
H15 H 0.4635 -0.0549 0.3578 0.044 Uiso 1 1 calc R
C16 C 0.42100(17) 0.0144(3) 0.2520(4) 0.0312(9) Uani 1 1 d .
H16 H 0.4277 -0.0183 0.1914 0.037 Uiso 1 1 calc R
C17 C 0.28635(16) 0.0684(2) 0.1266(3) 0.0228(8) Uani 1 1 d .
C18 C 0.26409(18) 0.0435(3) 0.2234(4) 0.0313(10) Uani 1 1 d .
H18 H 0.2861 0.0465 0.2866 0.038 Uiso 1 1 calc R
C19 C 0.20951(19) 0.0142(3) 0.2281(4) 0.0386(11) Uani 1 1 d .
H19 H 0.1945 -0.0033 0.2945 0.046 Uiso 1 1 calc R
C20 C 0.17701(18) 0.0102(3) 0.1370(4) 0.0377(11) Uani 1 1 d .
H20 H 0.1396 -0.0095 0.1409 0.045 Uiso 1 1 calc R
C21 C 0.19876(18) 0.0347(3) 0.0406(4) 0.0330(10) Uani 1 1 d .
H21 H 0.1765 0.0319 -0.0223 0.040 Uiso 1 1 calc R
C22 C 0.25328(18) 0.0635(2) 0.0355(3) 0.0284(9) Uani 1 1 d .
H22 H 0.2682 0.0801 -0.0313 0.034 Uiso 1 1 calc R
C23 C 0.38831(17) 0.0567(2) 0.0090(3) 0.0251(9) Uani 1 1 d .
C24 C 0.41936(18) 0.0951(3) -0.0693(4) 0.0325(10) Uani 1 1 d .
H24 H 0.4226 0.1514 -0.0685 0.039 Uiso 1 1 calc R
C25 C 0.4457(2) 0.0515(3) -0.1489(4) 0.0431(12) Uani 1 1 d .
H25 H 0.4664 0.0781 -0.2032 0.052 Uiso 1 1 calc R
C26 C 0.4421(2) -0.0304(3) -0.1497(4) 0.0445(13) Uani 1 1 d .
H26 H 0.4614 -0.0601 -0.2029 0.053 Uiso 1 1 calc R
C27 C 0.4106(2) -0.0691(3) -0.0736(4) 0.0384(11) Uani 1 1 d .
H27 H 0.4079 -0.1255 -0.0745 0.046 Uiso 1 1 calc R
C28 C 0.38259(18) -0.0259(3) 0.0046(3) 0.0300(9) Uani 1 1 d .
H28 H 0.3595 -0.0525 0.0552 0.036 Uiso 1 1 calc R
C29 C 0.2174(3) 0.2094(3) 0.4160(5) 0.0589(16) Uani 1 1 d D
H29 H 0.1936 0.1812 0.3682 0.071 Uiso 1 1 calc R
C30 C 0.2513(3) 0.1689(4) 0.4839(5) 0.071(2) Uani 1 1 d D
H30 H 0.2513 0.1124 0.4839 0.085 Uiso 1 1 calc R
C31 C 0.2854(3) 0.2097(5) 0.5523(6) 0.080(2) Uani 1 1 d D
H31 H 0.3093 0.1816 0.6000 0.096 Uiso 1 1 calc R

loop_
_atom_site_aniso_label
_atom_site_aniso_U_11
_atom_site_aniso_U_22
_atom_site_aniso_U_33
_atom_site_aniso_U_23
_atom_site_aniso_U_13
_atom_site_aniso_U_12
Pt1 0.01687(10) 0.01971(11) 0.01969(10) 0.000 -0.00001(8) 0.000
Pt2 0.01311(10) 0.01790(11) 0.02483(11) 0.000 0.00066(8) 0.000
I1 0.0246(2) 0.0573(3) 0.0370(2) 0.000 -0.00905(18) 0.000
I2 0.01783(17) 0.0321(2) 0.0395(2) 0.000 -0.00517(16) 0.000
P1 0.0156(5) 0.0188(5) 0.0273(5) -0.0026(4) 0.0003(4) 0.0011(4)
N1 0.027(3) 0.029(3) 0.020(2) 0.000 0.001(2) 0.000
N2 0.013(2) 0.023(2) 0.025(2) 0.000 0.0002(18) 0.000
C1 0.014(2) 0.022(3) 0.023(3) 0.000 0.000(2) 0.000
C2 0.020(3) 0.136(8) 0.020(3) 0.000 0.002(3) 0.000
C3 0.019(3) 0.110(7) 0.026(3) 0.000 0.008(3) 0.000
C4 0.016(3) 0.020(3) 0.028(3) 0.000 0.000(2) 0.000
C5 0.018(3) 0.028(3) 0.022(3) 0.000 0.002(2) 0.000
C6 0.016(3) 0.035(3) 0.024(3) 0.000 0.004(2) 0.000
C7 0.016(3) 0.033(5) 0.024(3) -0.005(3) 0.003(3) -0.004(3)
C8A 0.034(5) 0.028(5) 0.034(5) -0.007(4) 0.006(4) 0.000(4)
C8B 0.028(5) 0.033(5) 0.043(5) -0.005(4) -0.004(4) 0.013(4)
C9 0.031(5) 0.037(4) 0.017(4) -0.005(3) 0.000(3) 0.011(4)
C10A 0.062(7) 0.028(5) 0.034(5) -0.007(4) 0.015(5) -0.015(5)
C10B 0.034(5) 0.074(7) 0.022(4) -0.012(4) 0.001(4) 0.007(5)
C11 0.0132(17) 0.024(2) 0.030(2) 0.0014(16) -0.0006(15) -0.0027(15)
C12 0.028(2) 0.021(2) 0.030(2) 0.0002(17) 0.0052(17) 0.0013(17)
C13 0.028(2) 0.039(3) 0.025(2) -0.0018(18) 0.0018(17) -0.004(2)
C14 0.0165(19) 0.048(3) 0.029(2) 0.007(2) -0.0012(17) -0.0043(19)
C15 0.027(2) 0.040(3) 0.043(3) 0.000(2) -0.007(2) 0.013(2)
C16 0.024(2) 0.034(2) 0.035(2) -0.0068(19) -0.0060(18) 0.0059(19)
C17 0.0200(19) 0.0157(19) 0.033(2) -0.0044(16) 0.0003(16) 0.0014(15)
C18 0.024(2) 0.029(2) 0.040(2) 0.0058(19) -0.0035(18) -0.0023(18)
C19 0.026(2) 0.043(3) 0.047(3) 0.011(2) 0.006(2) -0.004(2)
C20 0.020(2) 0.032(3) 0.061(3) -0.004(2) -0.001(2) -0.0091(19)
C21 0.025(2) 0.029(2) 0.045(3) -0.009(2) -0.0064(19) -0.0022(19)
C22 0.028(2) 0.024(2) 0.033(2) -0.0048(18) 0.0012(18) 0.0010(18)
C23 0.0226(19) 0.026(2) 0.027(2) -0.0022(17) -0.0013(16) 0.0072(17)
C24 0.029(2) 0.028(2) 0.040(2) -0.0052(19) 0.0042(19) 0.0011(19)
C25 0.042(3) 0.044(3) 0.043(3) -0.005(2) 0.017(2) -0.001(2)
C26 0.037(3) 0.049(3) 0.047(3) -0.019(2) 0.010(2) 0.006(2)
C27 0.037(3) 0.029(2) 0.049(3) -0.015(2) -0.002(2) 0.007(2)
C28 0.029(2) 0.027(2) 0.034(2) -0.0021(18) -0.0001(18) 0.0033(18)
C29 0.074(4) 0.047(3) 0.056(3) -0.003(3) 0.031(3) -0.013(3)
C30 0.105(6) 0.035(3) 0.074(4) 0.003(3) 0.055(4) 0.016(3)
C31 0.066(4) 0.112(6) 0.062(4) 0.017(4) 0.040(4) 0.039(4)

loop_
_atom_type_symbol
_atom_type_description
_atom_type_scat_dispersion_real
_atom_type_scat_dispersion_imag
_atom_type_scat_source
C C 0.0033 0.0016 'International Tables Vol C Tables 4.2.6.8 and 6.1.1.4'
H H 0.0000 0.0000 'International Tables Vol C Tables 4.2.6.8 and 6.1.1.4'
I I -0.4742 1.8119 'International Tables Vol C Tables 4.2.6.8 and 6.1.1.4'
N N 0.0061 0.0033 'International Tables Vol C Tables 4.2.6.8 and 6.1.1.4'
P P 0.1023 0.0942 'International Tables Vol C Tables 4.2.6.8 and 6.1.1.4'
Pt Pt -1.7033 8.3905 'International Tables Vol C Tables 4.2.6.8 and 6.1.1.4'

loop_
_geom_angle_atom_site_label_1
_geom_angle_atom_site_label_2
_geom_angle_atom_site_label_3
_geom_angle
_geom_angle_site_symmetry_1
_geom_angle_site_symmetry_3
C1 Pt1 N2 81.4(2) . .
C1 Pt1 N1 81.5(2) . .
N2 Pt1 N1 162.91(18) . .
C1 Pt1 I1 179.62(16) . .
N2 Pt1 I1 98.19(12) . .
N1 Pt1 I1 98.90(13) . .
C4 Pt2 P1 90.08(3) . 8_565
C4 Pt2 P1 90.08(3) . .
P1 Pt2 P1 169.05(5) 8_565 .
C4 Pt2 I2 168.46(16) . .
P1 Pt2 I2 91.01(2) 8_565 .
P1 Pt2 I2 91.01(2) . .
C23 P1 C17 102.37(19) . .
C23 P1 C11 107.39(18) . .
C17 P1 C11 102.68(18) . .
C23 P1 Pt2 116.56(14) . .
C17 P1 Pt2 116.57(13) . .
C11 P1 Pt2 110.00(13) . .
C10B N1 C10B 53.0(9) . 8_565
C10B N1 C10A 56.7(5) . .
C10B N1 C10A 108.0(7) 8_565 .
C10B N1 C10A 108.0(7) . 8_565
C10B N1 C10A 56.7(5) 8_565 8_565
C10A N1 C10A 148.8(8) . 8_565
C10B N1 C9 133.7(6) . 8_565
C10B N1 C9 109.1(4) 8_565 8_565
C10A N1 C9 107.7(5) . 8_565
C10A N1 C9 61.1(5) 8_565 8_565
C10B N1 C9 109.1(4) . .
C10B N1 C9 133.7(6) 8_565 .
C10A N1 C9 61.1(5) . .
C10A N1 C9 107.7(5) 8_565 .
C9 N1 C9 48.2(6) 8_565 .
C10B N1 Pt1 117.8(4) . .
C10B N1 Pt1 117.8(4) 8_565 .
C10A N1 Pt1 105.6(4) . .
C10A N1 Pt1 105.6(4) 8_565 .
C9 N1 Pt1 108.2(4) 8_565 .
C9 N1 Pt1 108.2(4) . .
C8A N2 C8A 134.2(8) 8_565 .
C8A N2 C8B 32.2(4) 8_565 8_565
C8A N2 C8B 109.9(7) . 8_565
C8A N2 C8B 109.9(7) 8_565 .
C8A N2 C8B 32.2(4) . .
C8B N2 C8B 80.1(9) 8_565 .
C8A N2 C7 109.1(5) 8_565 .
C8A N2 C7 77.3(5) . .
C8B N2 C7 131.5(6) 8_565 .
C8B N2 C7 106.3(5) . .
C8A N2 C7 77.3(5) 8_565 8_565
C8A N2 C7 109.1(5) . 8_565
C8B N2 C7 106.3(5) 8_565 8_565
C8B N2 C7 131.5(6) . 8_565
C7 N2 C7 34.5(5) . 8_565
C8A N2 Pt1 110.0(4) 8_565 .
C8A N2 Pt1 110.0(4) . .
C8B N2 Pt1 112.3(4) 8_565 .
C8B N2 Pt1 112.3(4) . .
C7 N2 Pt1 109.2(4) . .
C7 N2 Pt1 109.2(4) 8_565 .
C6 C1 C2 119.8(5) . .
C6 C1 Pt1 120.9(4) . .
C2 C1 Pt1 119.3(4) . .
C3 C2 C1 119.8(6) . .
C3 C2 C9 125.5(5) . .
C1 C2 C9 109.5(5) . .
C3 C2 C9 125.5(5) . 8_565
C1 C2 C9 109.5(5) . 8_565
C9 C2 C9 45.4(6) . 8_565
C2 C3 C4 120.9(6) . .
C2 C3 H3 119.5 . .
C4 C3 H3 119.5 . .
C3 C4 C5 118.7(5) . .
C3 C4 Pt2 117.2(4) . .
C5 C4 Pt2 124.1(4) . .
C4 C5 C6 120.4(5) . .
C4 C5 H5 119.8 . .
C6 C5 H5 119.8 . .
C1 C6 C5 120.3(5) . .
C1 C6 C7 110.6(5) . 8_565
C5 C6 C7 126.1(5) . 8_565
C1 C6 C7 110.6(5) . .
C5 C6 C7 126.1(5) . .
C7 C6 C7 34.1(5) 8_565 .
N2 C7 C6 108.3(5) . .
N2 C7 H7A 110.0 . .
C6 C7 H7A 110.0 . .
N2 C7 H7B 110.0 . .
C6 C7 H7B 110.0 . .
H7A C7 H7B 108.4 . .
N2 C8A H8A1 109.5 . .
N2 C8A H8A2 109.5 . .
H8A1 C8A H8A2 109.5 . .
N2 C8A H8A3 109.5 . .
H8A1 C8A H8A3 109.5 . .
H8A2 C8A H8A3 109.5 . .
N2 C8B H8B1 109.5 . .
N2 C8B H8B2 109.5 . .
H8B1 C8B H8B2 109.5 . .
N2 C8B H8B3 109.5 . .
H8B1 C8B H8B3 109.5 . .
H8B2 C8B H8B3 109.5 . .
N1 C9 C2 103.8(5) . .
N1 C9 H9A 111.0 . .
C2 C9 H9A 111.0 . .
N1 C9 H9B 111.0 . .
C2 C9 H9B 111.0 . .
H9A C9 H9B 109.0 . .
N1 C10A H10A 109.5 . .
N1 C10A H10B 109.5 . .
H10A C10A H10B 109.5 . .
N1 C10A H10C 109.5 . .
H10A C10A H10C 109.5 . .
H10B C10A H10C 109.5 . .
N1 C10B H10D 109.5 . .
N1 C10B H10E 109.5 . .
H10D C10B H10E 109.5 . .
N1 C10B H10F 109.5 . .
H10D C10B H10F 109.5 . .
H10E C10B H10F 109.5 . .
C16 C11 C12 119.0(4) . .
C16 C11 P1 123.4(3) . .
C12 C11 P1 117.6(3) . .
C11 C12 C13 120.5(4) . .
C11 C12 H12 119.8 . .
C13 C12 H12 119.8 . .
C14 C13 C12 119.9(4) . .
C14 C13 H13 120.1 . .
C12 C13 H13 120.1 . .
C13 C14 C15 120.1(4) . .
C13 C14 H14 120.0 . .
C15 C14 H14 120.0 . .
C14 C15 C16 120.3(4) . .
C14 C15 H15 119.8 . .
C16 C15 H15 119.8 . .
C15 C16 C11 120.2(4) . .
C15 C16 H16 119.9 . .
C11 C16 H16 119.9 . .
C18 C17 C22 118.8(4) . .
C18 C17 P1 122.3(3) . .
C22 C17 P1 118.7(3) . .
C17 C18 C19 120.1(4) . .
C17 C18 H18 120.0 . .
C19 C18 H18 120.0 . .
C20 C19 C18 120.4(4) . .
C20 C19 H19 119.8 . .
C18 C19 H19 119.8 . .
C21 C20 C19 119.9(4) . .
C21 C20 H20 120.0 . .
C19 C20 H20 120.0 . .
C20 C21 C22 119.8(4) . .
C20 C21 H21 120.1 . .
C22 C21 H21 120.1 . .
C17 C22 C21 120.9(4) . .
C17 C22 H22 119.5 . .
C21 C22 H22 119.5 . .
C24 C23 C28 119.1(4) . .
C24 C23 P1 119.9(3) . .
C28 C23 P1 120.9(3) . .
C25 C24 C23 120.1(4) . .
C25 C24 H24 119.9 . .
C23 C24 H24 119.9 . .
C24 C25 C26 120.4(5) . .
C24 C25 H25 119.8 . .
C26 C25 H25 119.8 . .
C27 C26 C25 120.0(4) . .
C27 C26 H26 120.0 . .
C25 C26 H26 120.0 . .
C26 C27 C28 120.1(5) . .
C26 C27 H27 120.0 . .
C28 C27 H27 120.0 . .
C27 C28 C23 120.1(4) . .
C27 C28 H28 119.9 . .
C23 C28 H28 119.9 . .
C30 C29 C29 120.2(4) . 8_565
C30 C29 H29 119.9 . .
C29 C29 H29 119.9 8_565 .
C31 C30 C29 119.6(6) . .
C31 C30 H30 120.2 . .
C29 C30 H30 120.2 . .
C30 C31 C31 120.2(4) . 8_565
C30 C31 H31 119.9 . .
C31 C31 H31 119.9 8_565 .

loop_
_geom_bond_atom_site_label_1
_geom_bond_atom_site_label_2
_geom_bond_distance
_geom_bond_site_symmetry_2
Pt1 C1 1.925(5) .
Pt1 N2 2.083(4) .
Pt1 N1 2.090(5) .
Pt1 I1 2.7375(5) .
Pt2 C4 2.021(5) .
Pt2 P1 2.3001(11) 8_565
Pt2 P1 2.3001(11) .
Pt2 I2 2.7098(6) .
P1 C23 1.817(4) .
P1 C17 1.832(4) .
P1 C11 1.831(4) .
N1 C10B 1.475(7) .
N1 C10B 1.475(7) 8_565
N1 C10A 1.492(7) .
N1 C10A 1.492(7) 8_565
N1 C9 1.512(8) 8_565
N1 C9 1.512(8) .
N2 C8A 1.462(6) 8_565
N2 C8A 1.462(6) .
N2 C8B 1.497(6) 8_565
N2 C8B 1.497(6) .
N2 C7 1.522(8) .
N2 C7 1.522(8) 8_565
C1 C6 1.378(7) .
C1 C2 1.381(8) .
C2 C3 1.391(9) .
C2 C9 1.600(9) .
C2 C9 1.600(9) 8_565
C3 C4 1.385(9) .
C3 H3 0.9500 .
C4 C5 1.390(7) .
C5 C6 1.390(8) .
C5 H5 0.9500 .
C6 C7 1.540(8) 8_565
C6 C7 1.540(8) .
C7 H7A 0.9900 .
C7 H7B 0.9900 .
C8A H8A1 0.9800 .
C8A H8A2 0.9800 .
C8A H8A3 0.9800 .
C8B H8B1 0.9800 .
C8B H8B2 0.9800 .
C8B H8B3 0.9800 .
C9 H9A 0.9900 .
C9 H9B 0.9900 .
C10A H10A 0.9800 .
C10A H10B 0.9800 .
C10A H10C 0.9800 .
C10B H10D 0.9800 .
C10B H10E 0.9800 .
C10B H10F 0.9800 .
C11 C16 1.387(6) .
C11 C12 1.387(6) .
C12 C13 1.390(6) .
C12 H12 0.9500 .
C13 C14 1.374(6) .
C13 H13 0.9500 .
C14 C15 1.375(6) .
C14 H14 0.9500 .
C15 C16 1.385(6) .
C15 H15 0.9500 .
C16 H16 0.9500 .
C17 C18 1.386(6) .
C17 C22 1.386(6) .
C18 C19 1.391(6) .
C18 H18 0.9500 .
C19 C20 1.378(7) .
C19 H19 0.9500 .
C20 C21 1.375(7) .
C20 H20 0.9500 .
C21 C22 1.386(6) .
C21 H21 0.9500 .
C22 H22 0.9500 .
C23 C24 1.386(6) .
C23 C28 1.397(6) .
C24 C25 1.386(6) .
C24 H24 0.9500 .
C25 C26 1.379(7) .
C25 H25 0.9500 .
C26 C27 1.376(7) .
C26 H26 0.9500 .
C27 C28 1.388(6) .
C27 H27 0.9500 .
C28 H28 0.9500 .
C29 C30 1.354(9) .
C29 C29 1.366(12) 8_565
C29 H29 0.9500 .
C30 C31 1.365(10) .
C30 H30 0.9500 .
C31 C31 1.354(15) 8_565
C31 H31 0.9500 .

loop_
_geom_torsion_atom_site_label_1
_geom_torsion_atom_site_label_2
_geom_torsion_atom_site_label_3
_geom_torsion_atom_site_label_4
_geom_torsion
_geom_torsion_site_symmetry_1
_geom_torsion_site_symmetry_4
C4 Pt2 P1 C23 100.8(2) . .
P1 Pt2 P1 C23 -168.4(3) 8_565 .
I2 Pt2 P1 C23 -67.73(15) . .
C4 Pt2 P1 C17 -20.4(2) . .
P1 Pt2 P1 C17 70.5(3) 8_565 .
I2 Pt2 P1 C17 171.08(15) . .
C4 Pt2 P1 C11 -136.7(2) . .
P1 Pt2 P1 C11 -45.8(3) 8_565 .
I2 Pt2 P1 C11 54.77(13) . .
C1 Pt1 N1 C10B 149.7(5) . .
N2 Pt1 N1 C10B 149.7(5) . .
I1 Pt1 N1 C10B -30.3(5) . .
C1 Pt1 N1 C10B -149.7(5) . 8_565
N2 Pt1 N1 C10B -149.7(5) . 8_565
I1 Pt1 N1 C10B 30.3(5) . 8_565
C1 Pt1 N1 C10A 89.6(5) . .
N2 Pt1 N1 C10A 89.6(5) . .
I1 Pt1 N1 C10A -90.4(5) . .
C1 Pt1 N1 C10A -89.6(5) . 8_565
N2 Pt1 N1 C10A -89.6(5) . 8_565
I1 Pt1 N1 C10A 90.4(5) . 8_565
C1 Pt1 N1 C9 -25.5(3) . 8_565
N2 Pt1 N1 C9 -25.5(3) . 8_565
I1 Pt1 N1 C9 154.5(3) . 8_565
C1 Pt1 N1 C9 25.5(3) . .
N2 Pt1 N1 C9 25.5(3) . .
I1 Pt1 N1 C9 -154.5(3) . .
C1 Pt1 N2 C8A -101.4(5) . 8_565
N1 Pt1 N2 C8A -101.4(5) . 8_565
I1 Pt1 N2 C8A 78.6(5) . 8_565
C1 Pt1 N2 C8A 101.4(5) . .
N1 Pt1 N2 C8A 101.4(5) . .
I1 Pt1 N2 C8A -78.6(5) . .
C1 Pt1 N2 C8B -135.9(5) . 8_565
N1 Pt1 N2 C8B -135.9(5) . 8_565
I1 Pt1 N2 C8B 44.1(5) . 8_565
C1 Pt1 N2 C8B 135.9(5) . .
N1 Pt1 N2 C8B 135.9(5) . .
I1 Pt1 N2 C8B -44.1(5) . .
C1 Pt1 N2 C7 18.3(3) . .
N1 Pt1 N2 C7 18.3(3) . .
I1 Pt1 N2 C7 -161.7(3) . .
C1 Pt1 N2 C7 -18.3(3) . 8_565
N1 Pt1 N2 C7 -18.3(3) . 8_565
I1 Pt1 N2 C7 161.7(3) . 8_565
N2 Pt1 C1 C6 0.0 . .
N1 Pt1 C1 C6 180.0 . .
N2 Pt1 C1 C2 180.0 . .
N1 Pt1 C1 C2 0.0 . .
C6 C1 C2 C3 0.0 . .
Pt1 C1 C2 C3 180.0 . .
C6 C1 C2 C9 155.8(3) . .
Pt1 C1 C2 C9 -24.2(3) . .
C6 C1 C2 C9 -155.8(3) . 8_565
Pt1 C1 C2 C9 24.2(3) . 8_565
C1 C2 C3 C4 0.0 . .
C9 C2 C3 C4 -151.7(4) . .
C9 C2 C3 C4 151.7(4) 8_565 .
C2 C3 C4 C5 0.0 . .
C2 C3 C4 Pt2 180.0 . .
P1 Pt2 C4 C3 95.47(3) 8_565 .
P1 Pt2 C4 C3 -95.48(3) . .
I2 Pt2 C4 C3 0.0 . .
P1 Pt2 C4 C5 -84.53(3) 8_565 .
P1 Pt2 C4 C5 84.52(3) . .
I2 Pt2 C4 C5 180.0 . .
C3 C4 C5 C6 0.0 . .
Pt2 C4 C5 C6 180.0 . .
C2 C1 C6 C5 0.0 . .
Pt1 C1 C6 C5 180.0 . .
C2 C1 C6 C7 -161.8(3) . 8_565
Pt1 C1 C6 C7 18.2(3) . 8_565
C2 C1 C6 C7 161.8(3) . .
Pt1 C1 C6 C7 -18.2(3) . .
C4 C5 C6 C1 0.0 . .
C4 C5 C6 C7 158.7(4) . 8_565
C4 C5 C6 C7 -158.7(4) . .
C8A N2 C7 C6 88.9(6) 8_565 .
C8A N2 C7 C6 -138.5(6) . .
C8B N2 C7 C6 116.1(7) 8_565 .
C8B N2 C7 C6 -152.7(6) . .
C7 N2 C7 C6 64.8(4) 8_565 .
Pt1 N2 C7 C6 -31.4(5) . .
C1 C6 C7 N2 32.0(5) . .
C5 C6 C7 N2 -167.6(3) . .
C7 C6 C7 N2 -64.7(4) 8_565 .
C10B N1 C9 C2 -170.8(5) . .
C10B N1 C9 C2 132.6(7) 8_565 .
C10A N1 C9 C2 -139.6(7) . .
C10A N1 C9 C2 72.2(6) 8_565 .
C9 N1 C9 C2 57.0(5) 8_565 .
Pt1 N1 C9 C2 -41.5(5) . .
C3 C2 C9 N1 -163.4(3) . .
C1 C2 C9 N1 42.4(5) . .
C9 C2 C9 N1 -56.1(5) 8_565 .
C23 P1 C11 C16 -16.9(4) . .
C17 P1 C11 C16 90.6(4) . .
Pt2 P1 C11 C16 -144.7(3) . .
C23 P1 C11 C12 166.0(3) . .
C17 P1 C11 C12 -86.5(3) . .
Pt2 P1 C11 C12 38.2(3) . .
C16 C11 C12 C13 -0.5(6) . .
P1 C11 C12 C13 176.7(3) . .
C11 C12 C13 C14 -0.5(6) . .
C12 C13 C14 C15 1.0(6) . .
C13 C14 C15 C16 -0.5(7) . .
C14 C15 C16 C11 -0.5(7) . .
C12 C11 C16 C15 1.0(6) . .
P1 C11 C16 C15 -176.0(3) . .
C23 P1 C17 C18 130.0(4) . .
C11 P1 C17 C18 18.7(4) . .
Pt2 P1 C17 C18 -101.6(3) . .
C23 P1 C17 C22 -54.2(4) . .
C11 P1 C17 C22 -165.5(3) . .
Pt2 P1 C17 C22 74.2(3) . .
C22 C17 C18 C19 0.0(6) . .
P1 C17 C18 C19 175.8(3) . .
C17 C18 C19 C20 -0.5(7) . .
C18 C19 C20 C21 0.6(7) . .
C19 C20 C21 C22 -0.1(7) . .
C18 C17 C22 C21 0.4(6) . .
P1 C17 C22 C21 -175.5(3) . .
C20 C21 C22 C17 -0.4(7) . .
C17 P1 C23 C24 137.2(3) . .
C11 P1 C23 C24 -115.1(4) . .
Pt2 P1 C23 C24 8.7(4) . .
C17 P1 C23 C28 -43.3(4) . .
C11 P1 C23 C28 64.4(4) . .
Pt2 P1 C23 C28 -171.7(3) . .
C28 C23 C24 C25 -1.9(7) . .
P1 C23 C24 C25 177.6(4) . .
C23 C24 C25 C26 -1.2(8) . .
C24 C25 C26 C27 2.4(8) . .
C25 C26 C27 C28 -0.4(8) . .
C26 C27 C28 C23 -2.7(7) . .
C24 C23 C28 C27 3.9(6) . .
P1 C23 C28 C27 -175.6(3) . .
C29 C29 C30 C31 -0.03(13) 8_565 .
C29 C30 C31 C31 0.03(13) . 8_565
